data_7718403
loop_
_publ_author_name
'Varmu&#x17e;ov&#xe1;, V&#x11b;ra'
'C&#xed;sa&#x159;ov&#xe1;, Ivana'
'&#x160;t&#x11b;pni&#x10d;ka, Petr'

_publ_section_title
;
 Changing the properties of monodentate and P,C-chelating
 ferrocenyl-substituted 1,2,3-triazol-5-ylidene ligands through an
 inserted carbonyl moiety.
;
_journal_issue 16
_journal_name_full 'Dalton transactions (Cambridge, England : 2003)'
_journal_page_first 6563
_journal_page_last 6575
_journal_paper_doi 10.1039/d5dt00545k
_journal_volume 54
_journal_year 2025
_chemical_formula_moiety 'C23 H23 Au Cl Fe N3 O'
_chemical_formula_sum 'C23 H23 Au Cl Fe N3 O'
_chemical_formula_weight 645.71
_space_group_crystal_system triclinic
_space_group_IT_number 2
_space_group_name_Hall '-P 1'
_space_group_name_H-M_alt 'P -1'
_atom_sites_solution_hydrogens geom
_atom_sites_solution_primary direct
_atom_sites_solution_secondary difmap
_audit_creation_method SHELXL-2017/1
_audit_update_record
;
2025-02-27 deposited with the CCDC.	2025-03-21 downloaded from the CCDC.
;
_cell_angle_alpha 103.511(2)
_cell_angle_beta 92.988(2)
_cell_angle_gamma 91.508(2)
_cell_formula_units_Z 2
_cell_length_a 7.2263(5)
_cell_length_b 11.2225(8)
_cell_length_c 14.0092(10)
_cell_measurement_reflns_used 9080
_cell_measurement_temperature 120(2)
_cell_measurement_theta_max 28.27
_cell_measurement_theta_min 3.11
_cell_volume 1102.30(14)
_computing_cell_refinement 'SAINT V8.40B (Bruker AXS LLC, 2019)'
_computing_data_collection 'Bruker Instrument Service v8.5.1.2 Release'
_computing_data_reduction 'SAINT V8.40B (Bruker AXS LLC, 2019)'
_computing_molecular_graphics 'PLATON (Spek, 2017)'
_computing_publication_material 'PLATON (Spek, 2017)'
_computing_structure_refinement 'SHELXL 2017 (Sheldrick, 2017)'
_computing_structure_solution 'SHELXT 2018 (Sheldrick, 2018)'
_diffrn_ambient_temperature 120(2)
_diffrn_measured_fraction_theta_full 0.999
_diffrn_measured_fraction_theta_max 0.999
_diffrn_measurement_device_type 'Bruker D8 VENTURE Kappa Duo'
_diffrn_measurement_method '\f and \w scans'
_diffrn_radiation_monochromator 'Quazar Mo multilayer optic'
_diffrn_radiation_source 'I\mS micro-focus sealed tube'
_diffrn_radiation_type MoK\a
_diffrn_radiation_wavelength 0.71073
_diffrn_reflns_av_R_equivalents 0.0221
_diffrn_reflns_av_unetI/netI 0.0089
_diffrn_reflns_Laue_measured_fraction_full 0.999
_diffrn_reflns_Laue_measured_fraction_max 0.999
_diffrn_reflns_limit_h_max 9
_diffrn_reflns_limit_h_min -9
_diffrn_reflns_limit_k_max 14
_diffrn_reflns_limit_k_min -14
_diffrn_reflns_limit_l_max 18
_diffrn_reflns_limit_l_min -18
_diffrn_reflns_number 80663
_diffrn_reflns_point_group_measured_fraction_full 0.999
_diffrn_reflns_point_group_measured_fraction_max 0.999
_diffrn_reflns_theta_full 25.242
_diffrn_reflns_theta_max 28.282
_diffrn_reflns_theta_min 2.101
_exptl_absorpt_coefficient_mu 7.446
_exptl_absorpt_correction_T_max 0.63
_exptl_absorpt_correction_T_min 0.43
_exptl_absorpt_correction_type multi-scan
_exptl_absorpt_process_details
;
Krause, L., Herbst-Irmer, R., Sheldrick, G. M., Stalke, D. (2015).
J. Appl. Cryst. 48, 3-10.
;
_exptl_crystal_colour violet
_exptl_crystal_density_diffrn 1.945
_exptl_crystal_description prism
_exptl_crystal_F_000 624
_exptl_crystal_size_max 0.25
_exptl_crystal_size_mid 0.10
_exptl_crystal_size_min 0.07
_refine_diff_density_max 0.434
_refine_diff_density_min -0.465
_refine_diff_density_rms 0.062
_refine_ls_extinction_method none
_refine_ls_goodness_of_fit_ref 1.142
_refine_ls_hydrogen_treatment constr
_refine_ls_matrix_type full
_refine_ls_number_parameters 275
_refine_ls_number_reflns 5463
_refine_ls_number_restraints 0
_refine_ls_restrained_S_all 1.142
_refine_ls_R_factor_all 0.0110
_refine_ls_R_factor_gt 0.0109
_refine_ls_shift/su_max 0.004
_refine_ls_shift/su_mean 0.000
_refine_ls_structure_factor_coef Fsqd
_refine_ls_weighting_details 'w=1/[\s^2^(Fo^2^)+(0.0096P)^2^+0.9269P] where P=(Fo^2^+2Fc^2^)/3'
_refine_ls_weighting_scheme calc
_refine_ls_wR_factor_gt 0.0273
_refine_ls_wR_factor_ref 0.0273
_reflns_Friedel_coverage 0.000
_reflns_number_gt 5442
_reflns_number_total 5463
_reflns_threshold_expression 'I > 2\s(I)'
_cod_data_source_file d5dt00545k2.cif
_cod_data_source_block vv333
_cod_depositor_comments 'Adding full bibliography for 7718398--7718407.cif.'
_cod_database_code 7718403
_shelx_shelxl_version_number 2017/1
_shelx_space_group_comment
;
The symmetry employed for this shelxl refinement is uniquely defined
by the following loop, which should always be used as a source of
symmetry information in preference to the above space-group names.
They are only intended as comments.
;
_shelx_estimated_absorpt_t_min 0.258
_shelx_estimated_absorpt_t_max 0.624

loop_
_space_group_symop_operation_xyz
'x, y, z'
'-x, -y, -z'

loop_
_atom_site_label
_atom_site_type_symbol
_atom_site_fract_x
_atom_site_fract_y
_atom_site_fract_z
_atom_site_U_iso_or_equiv
_atom_site_adp_type
_atom_site_occupancy
_atom_site_site_symmetry_order
_atom_site_calc_flag
_atom_site_refinement_flags_posn
_atom_site_refinement_flags_adp
_atom_site_refinement_flags_occupancy
_atom_site_disorder_assembly
_atom_site_disorder_group
Au1 Au 0.72703(2) 0.43227(2) 0.73265(2) 0.01498(2) Uani 1 1 d . . . . .
Cl1 Cl 1.00445(6) 0.35206(4) 0.68726(3) 0.02603(8) Uani 1 1 d . . . . .
Fe1 Fe 0.32977(3) 0.11129(2) 0.84261(2) 0.01710(5) Uani 1 1 d . . . . .
N1 N 0.24721(18) 0.57585(13) 0.86054(10) 0.0174(3) Uani 1 1 d . . . . .
N2 N 0.27291(19) 0.65029(13) 0.80255(10) 0.0193(3) Uani 1 1 d . . . . .
N3 N 0.42021(18) 0.60644(13) 0.75367(10) 0.0169(2) Uani 1 1 d . . . . .
C1 C 0.4907(2) 0.50516(14) 0.77856(11) 0.0165(3) Uani 1 1 d . . . . .
C2 C 0.3713(2) 0.48473(14) 0.84861(11) 0.0162(3) Uani 1 1 d . . . . .
C3 C 0.3728(2) 0.39429(14) 0.91128(11) 0.0165(3) Uani 1 1 d . . . . .
O1 O 0.30272(17) 0.42020(11) 0.99102(9) 0.0224(2) Uani 1 1 d . . . . .
C4 C 0.4647(2) 0.27905(15) 0.87737(13) 0.0196(3) Uani 1 1 d . . . . .
C5 C 0.4986(2) 0.21500(16) 0.77899(14) 0.0266(4) Uani 1 1 d . . . . .
H5 H 0.469128 0.241694 0.720653 0.032 Uiso 1 1 calc R U . . .
C6 C 0.5842(3) 0.10433(18) 0.78492(19) 0.0380(5) Uani 1 1 d . . . . .
H6 H 0.622551 0.043998 0.730762 0.046 Uiso 1 1 calc R U . . .
C7 C 0.6030(3) 0.09875(19) 0.8846(2) 0.0395(5) Uani 1 1 d . . . . .
H7 H 0.657340 0.034556 0.908732 0.047 Uiso 1 1 calc R U . . .
C8 C 0.5274(2) 0.20483(17) 0.94246(15) 0.0280(4) Uani 1 1 d . . . . .
H8 H 0.519565 0.223551 1.011816 0.034 Uiso 1 1 calc R U . . .
C9 C 0.0503(2) 0.13567(16) 0.84219(13) 0.0220(3) Uani 1 1 d . . . . .
H9 H -0.008645 0.211970 0.853319 0.026 Uiso 1 1 calc R U . . .
C10 C 0.0972(2) 0.06474(17) 0.74989(13) 0.0236(3) Uani 1 1 d . . . . .
H10 H 0.075307 0.085078 0.688255 0.028 Uiso 1 1 calc R U . . .
C11 C 0.1830(2) -0.04231(16) 0.76540(14) 0.0265(4) Uani 1 1 d . . . . .
H11 H 0.228345 -0.106054 0.716013 0.032 Uiso 1 1 calc R U . . .
C12 C 0.1888(3) -0.03707(16) 0.86769(15) 0.0272(4) Uani 1 1 d . . . . .
H12 H 0.238938 -0.096693 0.898871 0.033 Uiso 1 1 calc R U . . .
C13 C 0.1064(2) 0.07310(17) 0.91538(13) 0.0245(3) Uani 1 1 d . . . . .
H13 H 0.091653 0.100026 0.983962 0.029 Uiso 1 1 calc R U . . .
C14 C 0.0929(2) 0.59963(17) 0.92559(13) 0.0236(3) Uani 1 1 d . . . . .
H14A H 0.034585 0.675386 0.918963 0.035 Uiso 1 1 calc R U . . .
H14B H 0.139756 0.608339 0.993876 0.035 Uiso 1 1 calc R U . . .
H14C H 0.001167 0.531042 0.907354 0.035 Uiso 1 1 calc R U . . .
C15 C 0.4888(2) 0.67200(15) 0.68454(12) 0.0187(3) Uani 1 1 d . . . . .
C16 C 0.3926(3) 0.65844(19) 0.59355(14) 0.0314(4) Uani 1 1 d . . . . .
C17 C 0.4606(3) 0.7258(2) 0.53023(14) 0.0382(5) Uani 1 1 d . . . . .
H17 H 0.396149 0.719914 0.468331 0.046 Uiso 1 1 calc R U . . .
C18 C 0.6197(3) 0.80140(17) 0.55473(14) 0.0292(4) Uani 1 1 d . . . . .
C19 C 0.7114(2) 0.81036(16) 0.64543(14) 0.0251(3) Uani 1 1 d . . . . .
H19 H 0.821615 0.860623 0.662187 0.030 Uiso 1 1 calc R U . . .
C20 C 0.6472(2) 0.74807(15) 0.71281(13) 0.0215(3) Uani 1 1 d . . . . .
C21 C 0.2223(4) 0.5748(3) 0.56422(19) 0.0600(9) Uani 1 1 d . . . . .
H21A H 0.182035 0.572023 0.495813 0.090 Uiso 1 1 calc R U . . .
H21B H 0.122802 0.605915 0.607136 0.090 Uiso 1 1 calc R U . . .
H21C H 0.251296 0.492131 0.570632 0.090 Uiso 1 1 calc R U . . .
C22 C 0.6935(4) 0.8715(2) 0.48413(17) 0.0432(6) Uani 1 1 d . . . . .
H22A H 0.768213 0.943310 0.520994 0.065 Uiso 1 1 calc R U . . .
H22B H 0.589625 0.898420 0.447633 0.065 Uiso 1 1 calc R U . . .
H22C H 0.770728 0.818398 0.437923 0.065 Uiso 1 1 calc R U . . .
C23 C 0.7437(4) 0.7662(2) 0.81233(19) 0.0473(6) Uani 1 1 d . . . . .
H23A H 0.869442 0.800463 0.811221 0.071 Uiso 1 1 calc R U . . .
H23B H 0.750187 0.687101 0.830491 0.071 Uiso 1 1 calc R U . . .
H23C H 0.674676 0.822759 0.860595 0.071 Uiso 1 1 calc R U . . .

loop_
_atom_site_aniso_label
_atom_site_aniso_U_11
_atom_site_aniso_U_22
_atom_site_aniso_U_33
_atom_site_aniso_U_23
_atom_site_aniso_U_13
_atom_site_aniso_U_12
Au1 0.01349(3) 0.01576(3) 0.01566(3) 0.00346(2) 0.00278(2) -0.00188(2)
Cl1 0.02004(18) 0.0269(2) 0.0326(2) 0.00845(17) 0.00712(16) 0.00390(15)
Fe1 0.01129(10) 0.01447(10) 0.02568(11) 0.00550(8) -0.00002(8) -0.00201(8)
N1 0.0135(6) 0.0210(6) 0.0178(6) 0.0045(5) 0.0018(5) -0.0011(5)
N2 0.0158(6) 0.0227(7) 0.0197(6) 0.0056(5) 0.0013(5) -0.0002(5)
N3 0.0139(6) 0.0204(6) 0.0166(6) 0.0046(5) 0.0015(5) -0.0014(5)
C1 0.0148(7) 0.0185(7) 0.0146(7) 0.0011(5) -0.0002(5) -0.0030(5)
C2 0.0132(6) 0.0184(7) 0.0154(7) 0.0013(6) -0.0004(5) -0.0028(5)
C3 0.0140(7) 0.0178(7) 0.0165(7) 0.0028(6) -0.0005(5) -0.0059(5)
O1 0.0248(6) 0.0241(6) 0.0185(5) 0.0049(5) 0.0058(5) -0.0017(5)
C4 0.0133(7) 0.0176(7) 0.0268(8) 0.0034(6) 0.0024(6) -0.0047(6)
C5 0.0218(8) 0.0213(8) 0.0336(9) -0.0016(7) 0.0141(7) -0.0089(6)
C6 0.0154(8) 0.0252(9) 0.0662(15) -0.0063(9) 0.0151(9) -0.0030(7)
C7 0.0148(8) 0.0275(10) 0.0728(16) 0.0072(10) -0.0102(9) 0.0030(7)
C8 0.0167(8) 0.0253(9) 0.0402(10) 0.0073(8) -0.0102(7) -0.0038(6)
C9 0.0110(7) 0.0243(8) 0.0319(9) 0.0097(7) 0.0010(6) -0.0030(6)
C10 0.0170(7) 0.0288(9) 0.0259(8) 0.0102(7) -0.0038(6) -0.0077(6)
C11 0.0228(8) 0.0197(8) 0.0340(9) 0.0020(7) -0.0003(7) -0.0082(6)
C12 0.0259(9) 0.0201(8) 0.0382(10) 0.0148(7) -0.0050(7) -0.0083(7)
C13 0.0207(8) 0.0290(9) 0.0255(8) 0.0109(7) 0.0019(6) -0.0090(7)
C14 0.0170(7) 0.0294(9) 0.0255(8) 0.0072(7) 0.0074(6) 0.0038(6)
C15 0.0193(7) 0.0194(7) 0.0180(7) 0.0053(6) 0.0030(6) -0.0023(6)
C16 0.0379(10) 0.0347(10) 0.0211(8) 0.0094(7) -0.0061(7) -0.0179(8)
C17 0.0574(14) 0.0385(11) 0.0178(8) 0.0090(8) -0.0042(8) -0.0213(10)
C18 0.0418(11) 0.0213(8) 0.0240(8) 0.0030(7) 0.0131(8) -0.0051(7)
C19 0.0209(8) 0.0180(8) 0.0367(10) 0.0066(7) 0.0058(7) -0.0028(6)
C20 0.0191(7) 0.0179(7) 0.0271(8) 0.0056(6) -0.0015(6) -0.0017(6)
C21 0.0667(17) 0.0758(18) 0.0407(13) 0.0342(13) -0.0325(12) -0.0526(15)
C22 0.0653(15) 0.0337(11) 0.0330(11) 0.0102(9) 0.0210(10) -0.0110(10)
C23 0.0551(14) 0.0353(11) 0.0523(14) 0.0232(10) -0.0353(12) -0.0248(10)

loop_
_atom_type_symbol
_atom_type_description
_atom_type_scat_dispersion_real
_atom_type_scat_dispersion_imag
_atom_type_scat_source
C C 0.0033 0.0016 'International Tables Vol C Tables 4.2.6.8 and 6.1.1.4'
H H 0.0000 0.0000 'International Tables Vol C Tables 4.2.6.8 and 6.1.1.4'
Au Au -2.0133 8.8022 'International Tables Vol C Tables 4.2.6.8 and 6.1.1.4'
Cl Cl 0.1484 0.1585 'International Tables Vol C Tables 4.2.6.8 and 6.1.1.4'
Fe Fe 0.3463 0.8444 'International Tables Vol C Tables 4.2.6.8 and 6.1.1.4'
N N 0.0061 0.0033 'International Tables Vol C Tables 4.2.6.8 and 6.1.1.4'
O O 0.0106 0.0060 'International Tables Vol C Tables 4.2.6.8 and 6.1.1.4'

loop_
_geom_angle_atom_site_label_1
_geom_angle_atom_site_label_2
_geom_angle_atom_site_label_3
_geom_angle
_geom_angle_site_symmetry_1
_geom_angle_site_symmetry_3
_geom_angle_publ_flag
C1 Au1 Cl1 177.30(4) . . ?
C8 Fe1 C12 120.71(8) . . ?
C8 Fe1 C4 41.32(7) . . ?
C12 Fe1 C4 156.82(8) . . ?
C8 Fe1 C5 69.43(8) . . ?
C12 Fe1 C5 160.58(8) . . ?
C4 Fe1 C5 41.18(7) . . ?
C8 Fe1 C13 108.80(8) . . ?
C12 Fe1 C13 40.82(8) . . ?
C4 Fe1 C13 121.97(7) . . ?
C5 Fe1 C13 156.53(8) . . ?
C8 Fe1 C6 68.57(9) . . ?
C12 Fe1 C6 124.08(8) . . ?
C4 Fe1 C6 68.56(7) . . ?
C5 Fe1 C6 40.70(8) . . ?
C13 Fe1 C6 162.12(9) . . ?
C8 Fe1 C11 154.80(8) . . ?
C12 Fe1 C11 40.67(8) . . ?
C4 Fe1 C11 161.61(7) . . ?
C5 Fe1 C11 123.37(8) . . ?
C13 Fe1 C11 68.49(8) . . ?
C6 Fe1 C11 105.94(8) . . ?
C8 Fe1 C9 127.01(8) . . ?
C12 Fe1 C9 68.46(7) . . ?
C4 Fe1 C9 108.76(7) . . ?
C5 Fe1 C9 120.57(8) . . ?
C13 Fe1 C9 40.68(7) . . ?
C6 Fe1 C9 154.81(9) . . ?
C11 Fe1 C9 68.31(7) . . ?
C8 Fe1 C10 163.65(8) . . ?
C12 Fe1 C10 68.40(7) . . ?
C4 Fe1 C10 125.40(7) . . ?
C5 Fe1 C10 106.45(8) . . ?
C13 Fe1 C10 68.31(7) . . ?
C6 Fe1 C10 119.28(9) . . ?
C11 Fe1 C10 40.66(7) . . ?
C9 Fe1 C10 40.43(7) . . ?
C8 Fe1 C7 40.59(8) . . ?
C12 Fe1 C7 107.45(8) . . ?
C4 Fe1 C7 68.51(7) . . ?
C5 Fe1 C7 68.52(9) . . ?
C13 Fe1 C7 126.27(9) . . ?
C6 Fe1 C7 40.37(10) . . ?
C11 Fe1 C7 119.42(8) . . ?
C9 Fe1 C7 163.98(9) . . ?
C10 Fe1 C7 154.09(9) . . ?
N2 N1 C2 112.64(13) . . ?
N2 N1 C14 117.38(13) . . ?
C2 N1 C14 129.96(14) . . ?
N1 N2 N3 103.65(13) . . ?
N2 N3 C1 114.48(13) . . ?
N2 N3 C15 117.48(13) . . ?
C1 N3 C15 128.01(13) . . ?
N3 C1 C2 102.42(13) . . ?
N3 C1 Au1 124.02(11) . . ?
C2 C1 Au1 133.03(12) . . ?
N1 C2 C1 106.77(14) . . ?
N1 C2 C3 121.25(14) . . ?
C1 C2 C3 131.71(14) . . ?
O1 C3 C4 121.94(15) . . ?
O1 C3 C2 119.33(15) . . ?
C4 C3 C2 118.68(14) . . ?
C5 C4 C8 107.74(16) . . ?
C5 C4 C3 129.27(16) . . ?
C8 C4 C3 122.87(16) . . ?
C5 C4 Fe1 69.43(9) . . ?
C8 C4 Fe1 69.04(9) . . ?
C3 C4 Fe1 123.77(11) . . ?
C6 C5 C4 107.33(18) . . ?
C6 C5 Fe1 69.77(11) . . ?
C4 C5 Fe1 69.39(9) . . ?
C6 C5 H5 126.3 . . ?
C4 C5 H5 126.3 . . ?
Fe1 C5 H5 126.1 . . ?
C7 C6 C5 108.74(18) . . ?
C7 C6 Fe1 70.04(11) . . ?
C5 C6 Fe1 69.53(10) . . ?
C7 C6 H6 125.6 . . ?
C5 C6 H6 125.6 . . ?
Fe1 C6 H6 126.4 . . ?
C6 C7 C8 108.55(18) . . ?
C6 C7 Fe1 69.59(11) . . ?
C8 C7 Fe1 69.04(10) . . ?
C6 C7 H7 125.7 . . ?
C8 C7 H7 125.7 . . ?
Fe1 C7 H7 127.2 . . ?
C7 C8 C4 107.61(19) . . ?
C7 C8 Fe1 70.37(11) . . ?
C4 C8 Fe1 69.64(10) . . ?
C7 C8 H8 126.2 . . ?
C4 C8 H8 126.2 . . ?
Fe1 C8 H8 125.4 . . ?
C10 C9 C13 108.18(16) . . ?
C10 C9 Fe1 69.88(9) . . ?
C13 C9 Fe1 69.51(10) . . ?
C10 C9 H9 125.9 . . ?
C13 C9 H9 125.9 . . ?
Fe1 C9 H9 126.3 . . ?
C9 C10 C11 108.10(16) . . ?
C9 C10 Fe1 69.69(9) . . ?
C11 C10 Fe1 69.54(10) . . ?
C9 C10 H10 125.9 . . ?
C11 C10 H10 125.9 . . ?
Fe1 C10 H10 126.4 . . ?
C12 C11 C10 107.89(16) . . ?
C12 C11 Fe1 69.43(10) . . ?
C10 C11 Fe1 69.79(10) . . ?
C12 C11 H11 126.1 . . ?
C10 C11 H11 126.1 . . ?
Fe1 C11 H11 126.3 . . ?
C11 C12 C13 108.02(16) . . ?
C11 C12 Fe1 69.89(10) . . ?
C13 C12 Fe1 69.70(10) . . ?
C11 C12 H12 126.0 . . ?
C13 C12 H12 126.0 . . ?
Fe1 C12 H12 126.0 . . ?
C9 C13 C12 107.81(16) . . ?
C9 C13 Fe1 69.81(9) . . ?
C12 C13 Fe1 69.48(10) . . ?
C9 C13 H13 126.1 . . ?
C12 C13 H13 126.1 . . ?
Fe1 C13 H13 126.2 . . ?
N1 C14 H14A 109.5 . . ?
N1 C14 H14B 109.5 . . ?
H14A C14 H14B 109.5 . . ?
N1 C14 H14C 109.5 . . ?
H14A C14 H14C 109.5 . . ?
H14B C14 H14C 109.5 . . ?
C20 C15 C16 122.82(16) . . ?
C20 C15 N3 118.21(14) . . ?
C16 C15 N3 118.97(15) . . ?
C17 C16 C15 117.08(17) . . ?
C17 C16 C21 121.03(18) . . ?
C15 C16 C21 121.89(17) . . ?
C18 C17 C16 122.08(18) . . ?
C18 C17 H17 119.0 . . ?
C16 C17 H17 119.0 . . ?
C19 C18 C17 118.51(17) . . ?
C19 C18 C22 120.23(19) . . ?
C17 C18 C22 121.26(19) . . ?
C18 C19 C20 122.01(16) . . ?
C18 C19 H19 119.0 . . ?
C20 C19 H19 119.0 . . ?
C19 C20 C15 117.46(16) . . ?
C19 C20 C23 120.35(17) . . ?
C15 C20 C23 122.17(16) . . ?
C16 C21 H21A 109.5 . . ?
C16 C21 H21B 109.5 . . ?
H21A C21 H21B 109.5 . . ?
C16 C21 H21C 109.5 . . ?
H21A C21 H21C 109.5 . . ?
H21B C21 H21C 109.5 . . ?
C18 C22 H22A 109.5 . . ?
C18 C22 H22B 109.5 . . ?
H22A C22 H22B 109.5 . . ?
C18 C22 H22C 109.5 . . ?
H22A C22 H22C 109.5 . . ?
H22B C22 H22C 109.5 . . ?
C20 C23 H23A 109.5 . . ?
C20 C23 H23B 109.5 . . ?
H23A C23 H23B 109.5 . . ?
C20 C23 H23C 109.5 . . ?
H23A C23 H23C 109.5 . . ?
H23B C23 H23C 109.5 . . ?

loop_
_geom_bond_atom_site_label_1
_geom_bond_atom_site_label_2
_geom_bond_distance
_geom_bond_site_symmetry_2
_geom_bond_publ_flag
Au1 C1 1.9856(16) . ?
Au1 Cl1 2.2790(4) . ?
Fe1 C8 2.0311(18) . ?
Fe1 C12 2.0383(17) . ?
Fe1 C4 2.0392(16) . ?
Fe1 C5 2.0397(17) . ?
Fe1 C13 2.0412(17) . ?
Fe1 C6 2.0429(19) . ?
Fe1 C11 2.0443(17) . ?
Fe1 C9 2.0452(16) . ?
Fe1 C10 2.0476(17) . ?
Fe1 C7 2.0487(18) . ?
N1 N2 1.3105(19) . ?
N1 C2 1.365(2) . ?
N1 C14 1.467(2) . ?
N2 N3 1.3380(19) . ?
N3 C1 1.367(2) . ?
N3 C15 1.445(2) . ?
C1 C2 1.394(2) . ?
C2 C3 1.489(2) . ?
C3 O1 1.2263(19) . ?
C3 C4 1.460(2) . ?
C4 C5 1.434(2) . ?
C4 C8 1.436(2) . ?
C5 C6 1.420(3) . ?
C5 H5 0.9500 . ?
C6 C7 1.412(4) . ?
C6 H6 0.9500 . ?
C7 C8 1.415(3) . ?
C7 H7 0.9500 . ?
C8 H8 0.9500 . ?
C9 C10 1.414(3) . ?
C9 C13 1.420(2) . ?
C9 H9 0.9500 . ?
C10 C11 1.422(3) . ?
C10 H10 0.9500 . ?
C11 C12 1.419(3) . ?
C11 H11 0.9500 . ?
C12 C13 1.423(3) . ?
C12 H12 0.9500 . ?
C13 H13 0.9500 . ?
C14 H14A 0.9800 . ?
C14 H14B 0.9800 . ?
C14 H14C 0.9800 . ?
C15 C20 1.393(2) . ?
C15 C16 1.394(2) . ?
C16 C17 1.393(3) . ?
C16 C21 1.507(3) . ?
C17 C18 1.390(3) . ?
C17 H17 0.9500 . ?
C18 C19 1.383(3) . ?
C18 C22 1.510(3) . ?
C19 C20 1.390(2) . ?
C19 H19 0.9500 . ?
C20 C23 1.493(3) . ?
C21 H21A 0.9800 . ?
C21 H21B 0.9800 . ?
C21 H21C 0.9800 . ?
C22 H22A 0.9800 . ?
C22 H22B 0.9800 . ?
C22 H22C 0.9800 . ?
C23 H23A 0.9800 . ?
C23 H23B 0.9800 . ?
C23 H23C 0.9800 . ?
